data_7041187
loop_
_publ_author_name
'Fr\"omel, Silke'
'Daniliuc, Constantin G.'
'Bannwarth, Christoph'
'Grimme, Stefan'
'Bussmann, Kathrin'
'Kehr, Gerald'
'Erker, Gerhard'

_publ_section_title
;
 Indirect synthesis of a pair of formal methane activation products at a
 phosphane/borane frustrated Lewis pair.
;
_journal_issue 48
_journal_name_full 'Dalton transactions (Cambridge, England : 2003)'
_journal_page_first 19230
_journal_page_last 19233
_journal_paper_doi 10.1039/c6dt04206f
_journal_volume 45
_journal_year 2016
_chemical_formula_sum 'C33 H30 B F10 P'
_chemical_formula_weight 658.35
_chemical_name_systematic
; 
 ? 
;
_space_group_IT_number 14
_symmetry_cell_setting monoclinic
_symmetry_space_group_name_Hall '-P 2ybc'
_symmetry_space_group_name_H-M 'P 1 21/c 1'
_atom_sites_solution_hydrogens geom
_atom_sites_solution_primary direct
_atom_sites_solution_secondary difmap
_audit_creation_method SHELXL-97
_audit_update_record
;
2016-08-24 deposited with the CCDC.
2016-11-14 downloaded from the CCDC.
;
_cell_angle_alpha 90.00
_cell_angle_beta 92.9430(10)
_cell_angle_gamma 90.00
_cell_formula_units_Z 4
_cell_length_a 11.7033(2)
_cell_length_b 14.0272(3)
_cell_length_c 18.5652(6)
_cell_measurement_reflns_used 6891
_cell_measurement_temperature 223(2)
_cell_measurement_theta_max 28.28
_cell_measurement_theta_min 4.08
_cell_volume 3043.73(13)
_computing_cell_refinement 'Collect (Nonius B.V., 1998)'
_computing_data_collection 'Collect (Nonius B.V., 1998)'
_computing_data_reduction 'Denzo-SMN (Otwinowski & Minor, 1997)'
_computing_molecular_graphics 'XP (BrukerAXS, 2000)'
_computing_publication_material 'SHELXL-97 (Sheldrick, 1997)'
_computing_structure_refinement 'SHELXL-97 (Sheldrick, 1997)'
_computing_structure_solution 'SHELXS-97 (Sheldrick, 1990)'
_diffrn_ambient_temperature 223(2)
_diffrn_measured_fraction_theta_full 0.980
_diffrn_measured_fraction_theta_max 0.980
_diffrn_measurement_device_type 'Nonius KappaCCD APEXII'
_diffrn_measurement_method '\w and \f scans'
_diffrn_radiation_monochromator 'Montel mirror'
_diffrn_radiation_source 'rotating anode Nonius FR591'
_diffrn_radiation_type MoK\a
_diffrn_radiation_wavelength 0.71073
_diffrn_reflns_av_R_equivalents 0.122
_diffrn_reflns_av_sigmaI/netI 0.1107
_diffrn_reflns_limit_h_max 14
_diffrn_reflns_limit_h_min -14
_diffrn_reflns_limit_k_max 17
_diffrn_reflns_limit_k_min -16
_diffrn_reflns_limit_l_max 23
_diffrn_reflns_limit_l_min -23
_diffrn_reflns_number 25020
_diffrn_reflns_theta_full 26.37
_diffrn_reflns_theta_max 26.37
_diffrn_reflns_theta_min 4.09
_exptl_absorpt_coefficient_mu 0.175
_exptl_absorpt_correction_T_max 0.9983
_exptl_absorpt_correction_T_min 0.9827
_exptl_absorpt_correction_type multi-scan
_exptl_absorpt_process_details 'Denzo (Otwinowski, Borek, Majewski & Minor, 2003)'
_exptl_crystal_colour colourless
_exptl_crystal_density_diffrn 1.437
_exptl_crystal_density_method 'not measured'
_exptl_crystal_description plate
_exptl_crystal_F_000 1352
_exptl_crystal_size_max 0.10
_exptl_crystal_size_mid 0.07
_exptl_crystal_size_min 0.01
_refine_diff_density_max 0.281
_refine_diff_density_min -0.291
_refine_diff_density_rms 0.060
_refine_ls_extinction_method none
_refine_ls_goodness_of_fit_ref 1.129
_refine_ls_hydrogen_treatment mixed
_refine_ls_matrix_type full
_refine_ls_number_parameters 417
_refine_ls_number_reflns 6095
_refine_ls_number_restraints 0
_refine_ls_restrained_S_all 1.129
_refine_ls_R_factor_all 0.1748
_refine_ls_R_factor_gt 0.0953
_refine_ls_shift/su_max 0.000
_refine_ls_shift/su_mean 0.000
_refine_ls_structure_factor_coef Fsqd
_refine_ls_weighting_details 'calc w=1/[\s^2^(Fo^2^)+(0.0086P)^2^+5.7573P] where P=(Fo^2^+2Fc^2^)/3'
_refine_ls_weighting_scheme calc
_refine_ls_wR_factor_gt 0.1416
_refine_ls_wR_factor_ref 0.1697
_reflns_number_gt 3318
_reflns_number_total 6095
_reflns_threshold_expression >2sigma(I)
_cod_data_source_file c6dt04206f2.cif
_cod_data_source_block erk7635
_cod_depositor_comments 'Adding full bibliography for 7041185--7041187.cif.'
_cod_original_sg_symbol_H-M P21/c
_cod_database_code 7041187

loop_
_symmetry_equiv_pos_as_xyz
'x, y, z'
'-x, y+1/2, -z+1/2'
'-x, -y, -z'
'x, -y-1/2, z-1/2'

loop_
_atom_site_label
_atom_site_type_symbol
_atom_site_fract_x
_atom_site_fract_y
_atom_site_fract_z
_atom_site_U_iso_or_equiv
_atom_site_adp_type
_atom_site_occupancy
_atom_site_symmetry_multiplicity
_atom_site_calc_flag
_atom_site_refinement_flags
P1 P 0.93826(10) 0.67190(10) 0.02620(7) 0.0401(3) Uani 1 1 d .
H01 H 0.996(3) 0.590(3) 0.051(2) 0.047(12) Uiso 1 1 d .
B1 B 1.1973(5) 0.8600(4) 0.1096(3) 0.0424(14) Uani 1 1 d .
C1 C 1.0477(4) 0.7618(4) 0.0304(2) 0.0449(12) Uani 1 1 d .
H1A H 1.1082 0.7439 -0.0016 0.054 Uiso 1 1 calc R
H1B H 1.0150 0.8225 0.0133 0.054 Uiso 1 1 calc R
C2 C 1.0994(4) 0.7745(4) 0.1071(2) 0.0449(12) Uani 1 1 d .
H2A H 1.1345 0.7145 0.1238 0.054 Uiso 1 1 calc R
H2B H 1.0388 0.7908 0.1394 0.054 Uiso 1 1 calc R
C3 C 1.1327(5) 0.9613(4) 0.0889(3) 0.0609(15) Uani 1 1 d .
H3A H 1.0734 0.9732 0.1224 0.091 Uiso 1 1 calc R
H3B H 1.0987 0.9576 0.0402 0.091 Uiso 1 1 calc R
H3C H 1.1880 1.0129 0.0918 0.091 Uiso 1 1 calc R
C11 C 0.8835(4) 0.6359(4) -0.0627(3) 0.0428(12) Uani 1 1 d .
C12 C 0.8202(4) 0.5503(4) -0.0667(3) 0.0486(13) Uani 1 1 d .
C13 C 0.7897(4) 0.5123(4) -0.1337(3) 0.0552(14) Uani 1 1 d .
H13 H 0.7467 0.4557 -0.1360 0.066 Uiso 1 1 calc R
C14 C 0.8198(4) 0.5540(4) -0.1977(3) 0.0528(13) Uani 1 1 d .
C15 C 0.8788(4) 0.6399(4) -0.1918(3) 0.0514(14) Uani 1 1 d .
H15 H 0.8985 0.6704 -0.2345 0.062 Uiso 1 1 calc R
C16 C 0.9107(4) 0.6836(4) -0.1265(2) 0.0443(12) Uani 1 1 d .
C17 C 0.7842(5) 0.4976(4) -0.0006(3) 0.0625(16) Uani 1 1 d .
H17A H 0.7503 0.4369 -0.0149 0.094 Uiso 1 1 calc R
H17B H 0.7286 0.5354 0.0238 0.094 Uiso 1 1 calc R
H17C H 0.8506 0.4865 0.0318 0.094 Uiso 1 1 calc R
C18 C 0.7903(5) 0.5074(4) -0.2696(3) 0.0744(18) Uani 1 1 d .
H18A H 0.7934 0.4386 -0.2641 0.112 Uiso 1 1 calc R
H18B H 0.8448 0.5273 -0.3042 0.112 Uiso 1 1 calc R
H18C H 0.7139 0.5262 -0.2865 0.112 Uiso 1 1 calc R
C19 C 0.9669(4) 0.7805(4) -0.1302(2) 0.0514(13) Uani 1 1 d .
H19A H 1.0473 0.7749 -0.1154 0.077 Uiso 1 1 calc R
H19B H 0.9301 0.8243 -0.0983 0.077 Uiso 1 1 calc R
H19C H 0.9595 0.8042 -0.1793 0.077 Uiso 1 1 calc R
C21 C 0.8324(4) 0.6950(3) 0.0911(2) 0.0395(11) Uani 1 1 d .
C22 C 0.7512(4) 0.7676(4) 0.0766(3) 0.0460(12) Uani 1 1 d .
C23 C 0.6715(4) 0.7865(4) 0.1284(3) 0.0529(14) Uani 1 1 d .
H23 H 0.6167 0.8346 0.1194 0.063 Uiso 1 1 calc R
C24 C 0.6710(4) 0.7365(4) 0.1918(3) 0.0520(14) Uani 1 1 d .
C25 C 0.7522(4) 0.6673(4) 0.2053(3) 0.0496(13) Uani 1 1 d .
H25 H 0.7523 0.6339 0.2491 0.060 Uiso 1 1 calc R
C26 C 0.8344(4) 0.6447(4) 0.1565(2) 0.0438(12) Uani 1 1 d .
C27 C 0.7495(4) 0.8261(4) 0.0095(3) 0.0592(15) Uani 1 1 d .
H27A H 0.6807 0.8649 0.0064 0.089 Uiso 1 1 calc R
H27B H 0.7503 0.7844 -0.0321 0.089 Uiso 1 1 calc R
H27C H 0.8162 0.8672 0.0106 0.089 Uiso 1 1 calc R
C28 C 0.5849(5) 0.7594(5) 0.2483(3) 0.0758(19) Uani 1 1 d .
H28A H 0.5905 0.7120 0.2863 0.114 Uiso 1 1 calc R
H28B H 0.5082 0.7589 0.2259 0.114 Uiso 1 1 calc R
H28C H 0.6013 0.8220 0.2686 0.114 Uiso 1 1 calc R
C29 C 0.9216(4) 0.5696(4) 0.1783(3) 0.0557(14) Uani 1 1 d .
H29A H 0.9186 0.5186 0.1430 0.083 Uiso 1 1 calc R
H29B H 0.9049 0.5441 0.2252 0.083 Uiso 1 1 calc R
H29C H 0.9974 0.5977 0.1807 0.083 Uiso 1 1 calc R
C31 C 1.2951(4) 0.8263(4) 0.0531(2) 0.0422(11) Uani 1 1 d .
F32 F 1.2557(3) 0.9402(3) -0.03885(17) 0.0882(11) Uani 1 1 d .
C32 C 1.3179(5) 0.8653(4) -0.0129(3) 0.0598(15) Uani 1 1 d .
C33 C 1.3988(6) 0.8321(5) -0.0575(3) 0.0690(17) Uani 1 1 d .
F33 F 1.4136(4) 0.8729(3) -0.12188(19) 0.1110(15) Uani 1 1 d .
F34 F 1.5424(3) 0.7197(3) -0.0809(2) 0.1027(14) Uani 1 1 d .
C34 C 1.4635(5) 0.7551(5) -0.0379(3) 0.0705(19) Uani 1 1 d .
F35 F 1.5070(3) 0.6340(3) 0.0467(2) 0.0875(11) Uani 1 1 d .
C35 C 1.4469(5) 0.7110(4) 0.0269(3) 0.0602(15) Uani 1 1 d .
F36 F 1.3522(2) 0.7013(2) 0.13321(15) 0.0615(8) Uani 1 1 d .
C36 C 1.3641(4) 0.7483(4) 0.0695(3) 0.0491(13) Uani 1 1 d .
C41 C 1.2608(4) 0.8770(4) 0.1891(2) 0.0446(12) Uani 1 1 d .
F42 F 1.3948(3) 0.9809(2) 0.13863(17) 0.0787(11) Uani 1 1 d .
C42 C 1.3531(4) 0.9405(4) 0.1982(3) 0.0533(14) Uani 1 1 d .
C43 C 1.4052(4) 0.9645(4) 0.2633(3) 0.0554(14) Uani 1 1 d .
F43 F 1.4941(3) 1.0257(3) 0.26587(18) 0.0847(11) Uani 1 1 d .
F44 F 1.4162(3) 0.9522(3) 0.38939(17) 0.0806(11) Uani 1 1 d .
C44 C 1.3667(5) 0.9273(4) 0.3252(3) 0.0565(14) Uani 1 1 d .
F45 F 1.2374(3) 0.8286(3) 0.38181(15) 0.0794(10) Uani 1 1 d .
C45 C 1.2778(4) 0.8646(4) 0.3204(3) 0.0515(13) Uani 1 1 d .
F46 F 1.1417(3) 0.7770(3) 0.25610(15) 0.0714(10) Uani 1 1 d .
C46 C 1.2286(4) 0.8410(4) 0.2542(3) 0.0492(13) Uani 1 1 d .

loop_
_atom_site_aniso_label
_atom_site_aniso_U_11
_atom_site_aniso_U_22
_atom_site_aniso_U_33
_atom_site_aniso_U_23
_atom_site_aniso_U_13
_atom_site_aniso_U_12
P1 0.0402(7) 0.0400(7) 0.0405(7) -0.0010(6) 0.0063(5) -0.0011(6)
B1 0.052(3) 0.035(3) 0.041(3) 0.008(3) 0.004(3) -0.008(3)
C1 0.045(3) 0.046(3) 0.044(3) -0.002(2) 0.004(2) -0.007(2)
C2 0.047(3) 0.050(3) 0.038(3) 0.003(2) 0.007(2) -0.005(2)
C3 0.068(4) 0.057(4) 0.058(3) -0.001(3) 0.002(3) -0.001(3)
C11 0.040(3) 0.044(3) 0.044(3) -0.004(2) 0.004(2) -0.002(2)
C12 0.048(3) 0.047(3) 0.051(3) -0.003(3) 0.004(2) -0.004(2)
C13 0.057(3) 0.043(3) 0.065(4) -0.009(3) -0.002(3) 0.001(3)
C14 0.056(3) 0.050(4) 0.052(3) -0.004(3) -0.007(3) 0.010(3)
C15 0.055(3) 0.061(4) 0.039(3) 0.008(3) 0.001(2) 0.015(3)
C16 0.046(3) 0.050(3) 0.037(3) 0.003(2) 0.000(2) 0.004(2)
C17 0.077(4) 0.044(3) 0.067(4) -0.001(3) 0.013(3) -0.020(3)
C18 0.092(5) 0.068(4) 0.061(4) -0.015(3) -0.018(3) 0.008(4)
C19 0.068(3) 0.050(3) 0.037(3) 0.009(3) 0.003(2) -0.005(3)
C21 0.040(3) 0.036(3) 0.044(3) 0.002(2) 0.007(2) -0.003(2)
C22 0.047(3) 0.041(3) 0.050(3) 0.001(3) 0.005(2) -0.002(2)
C23 0.043(3) 0.047(3) 0.069(4) -0.013(3) 0.006(3) 0.003(2)
C24 0.046(3) 0.061(4) 0.050(3) -0.014(3) 0.009(2) -0.010(3)
C25 0.047(3) 0.059(4) 0.043(3) 0.002(3) 0.008(2) -0.010(3)
C26 0.041(3) 0.047(3) 0.044(3) -0.003(2) 0.001(2) -0.006(2)
C27 0.053(3) 0.056(4) 0.070(4) 0.011(3) 0.008(3) 0.008(3)
C28 0.068(4) 0.095(5) 0.067(4) -0.017(4) 0.028(3) 0.004(4)
C29 0.062(3) 0.053(4) 0.053(3) 0.004(3) 0.013(3) -0.001(3)
C31 0.046(3) 0.039(3) 0.042(3) -0.001(2) 0.003(2) -0.011(2)
F32 0.126(3) 0.079(3) 0.061(2) 0.024(2) 0.017(2) 0.008(2)
C32 0.074(4) 0.058(4) 0.048(3) 0.005(3) 0.011(3) -0.009(3)
C33 0.085(4) 0.079(5) 0.046(3) -0.003(3) 0.023(3) -0.022(4)
F33 0.142(3) 0.128(4) 0.068(2) 0.008(2) 0.053(2) -0.029(3)
F34 0.082(2) 0.128(4) 0.103(3) -0.042(3) 0.048(2) -0.019(2)
C34 0.053(4) 0.100(6) 0.061(4) -0.017(4) 0.020(3) -0.024(4)
F35 0.070(2) 0.080(3) 0.112(3) -0.023(2) 0.004(2) 0.019(2)
C35 0.048(3) 0.058(4) 0.074(4) -0.019(3) -0.006(3) -0.004(3)
F36 0.072(2) 0.054(2) 0.0582(19) 0.0057(16) 0.0016(15) 0.0028(16)
C36 0.050(3) 0.052(4) 0.046(3) 0.002(3) 0.002(2) -0.012(3)
C41 0.051(3) 0.042(3) 0.040(3) 0.000(2) -0.001(2) 0.002(2)
F42 0.087(2) 0.083(3) 0.067(2) -0.0009(19) 0.0126(17) -0.044(2)
C42 0.056(3) 0.055(4) 0.050(3) -0.009(3) 0.008(3) -0.010(3)
C43 0.045(3) 0.056(4) 0.064(4) -0.021(3) -0.004(3) -0.008(3)
F43 0.074(2) 0.091(3) 0.088(3) -0.022(2) -0.0036(18) -0.031(2)
F44 0.086(2) 0.092(3) 0.061(2) -0.027(2) -0.0173(18) 0.002(2)
C44 0.064(4) 0.059(4) 0.046(3) -0.016(3) -0.006(3) 0.014(3)
F45 0.093(2) 0.105(3) 0.0400(17) 0.0078(19) -0.0009(16) -0.007(2)
C45 0.060(3) 0.056(4) 0.038(3) -0.001(3) 0.002(2) 0.007(3)
F46 0.073(2) 0.092(3) 0.0484(18) 0.0102(18) 0.0043(15) -0.0282(19)
C46 0.047(3) 0.051(3) 0.050(3) 0.000(3) 0.004(2) -0.004(3)

loop_
_atom_type_symbol
_atom_type_description
_atom_type_scat_dispersion_real
_atom_type_scat_dispersion_imag
_atom_type_scat_source
C C 0.0033 0.0016 'International Tables Vol C Tables 4.2.6.8 and 6.1.1.4'
H H 0.0000 0.0000 'International Tables Vol C Tables 4.2.6.8 and 6.1.1.4'
B B 0.0013 0.0007 'International Tables Vol C Tables 4.2.6.8 and 6.1.1.4'
F F 0.0171 0.0103 'International Tables Vol C Tables 4.2.6.8 and 6.1.1.4'
P P 0.1023 0.0942 'International Tables Vol C Tables 4.2.6.8 and 6.1.1.4'

loop_
_geom_angle_atom_site_label_1
_geom_angle_atom_site_label_2
_geom_angle_atom_site_label_3
_geom_angle
C1 P1 C21 111.0(2)
C1 P1 C11 117.0(2)
C21 P1 C11 115.9(2)
C1 P1 H01 103.3(16)
C21 P1 H01 105.3(15)
C11 P1 H01 102.4(16)
C41 B1 C3 105.5(4)
C41 B1 C2 114.4(4)
C3 B1 C2 108.0(4)
C41 B1 C31 108.4(4)
C3 B1 C31 114.9(4)
C2 B1 C31 105.9(4)
C2 C1 P1 111.7(3)
C2 C1 H1A 109.3
P1 C1 H1A 109.3
C2 C1 H1B 109.3
P1 C1 H1B 109.3
H1A C1 H1B 107.9
C1 C2 B1 110.6(4)
C1 C2 H2A 109.5
B1 C2 H2A 109.5
C1 C2 H2B 109.5
B1 C2 H2B 109.5
H2A C2 H2B 108.1
B1 C3 H3A 109.5
B1 C3 H3B 109.5
H3A C3 H3B 109.5
B1 C3 H3C 109.5
H3A C3 H3C 109.5
H3B C3 H3C 109.5
C16 C11 C12 120.1(5)
C16 C11 P1 123.2(4)
C12 C11 P1 116.4(4)
C13 C12 C11 119.0(5)
C13 C12 C17 118.2(5)
C11 C12 C17 122.8(5)
C12 C13 C14 122.9(5)
C12 C13 H13 118.5
C14 C13 H13 118.5
C13 C14 C15 116.4(5)
C13 C14 C18 121.2(5)
C15 C14 C18 122.3(5)
C14 C15 C16 124.0(5)
C14 C15 H15 118.0
C16 C15 H15 118.0
C15 C16 C11 117.4(5)
C15 C16 C19 116.9(4)
C11 C16 C19 125.6(4)
C12 C17 H17A 109.5
C12 C17 H17B 109.5
H17A C17 H17B 109.5
C12 C17 H17C 109.5
H17A C17 H17C 109.5
H17B C17 H17C 109.5
C14 C18 H18A 109.5
C14 C18 H18B 109.5
H18A C18 H18B 109.5
C14 C18 H18C 109.5
H18A C18 H18C 109.5
H18B C18 H18C 109.5
C16 C19 H19A 109.5
C16 C19 H19B 109.5
H19A C19 H19B 109.5
C16 C19 H19C 109.5
H19A C19 H19C 109.5
H19B C19 H19C 109.5
C26 C21 C22 120.7(4)
C26 C21 P1 120.5(3)
C22 C21 P1 118.8(3)
C23 C22 C21 118.1(5)
C23 C22 C27 119.3(5)
C21 C22 C27 122.6(4)
C24 C23 C22 121.8(5)
C24 C23 H23 119.1
C22 C23 H23 119.1
C23 C24 C25 119.0(4)
C23 C24 C28 121.0(5)
C25 C24 C28 120.0(5)
C24 C25 C26 122.6(5)
C24 C25 H25 118.7
C26 C25 H25 118.7
C25 C26 C21 117.8(5)
C25 C26 C29 117.8(4)
C21 C26 C29 124.3(4)
C22 C27 H27A 109.5
C22 C27 H27B 109.5
H27A C27 H27B 109.5
C22 C27 H27C 109.5
H27A C27 H27C 109.5
H27B C27 H27C 109.5
C24 C28 H28A 109.5
C24 C28 H28B 109.5
H28A C28 H28B 109.5
C24 C28 H28C 109.5
H28A C28 H28C 109.5
H28B C28 H28C 109.5
C26 C29 H29A 109.5
C26 C29 H29B 109.5
H29A C29 H29B 109.5
C26 C29 H29C 109.5
H29A C29 H29C 109.5
H29B C29 H29C 109.5
C32 C31 C36 111.8(5)
C32 C31 B1 128.2(5)
C36 C31 B1 119.9(4)
F32 C32 C33 115.0(5)
F32 C32 C31 120.0(5)
C33 C32 C31 125.0(6)
F33 C33 C34 118.8(6)
F33 C33 C32 121.1(6)
C34 C33 C32 120.0(6)
F34 C34 C33 121.6(6)
F34 C34 C35 119.0(7)
C33 C34 C35 119.4(5)
F35 C35 C34 120.7(6)
F35 C35 C36 121.7(6)
C34 C35 C36 117.6(6)
F36 C36 C31 119.1(4)
F36 C36 C35 114.7(5)
C31 C36 C35 126.2(5)
C46 C41 C42 111.7(5)
C46 C41 B1 127.2(4)
C42 C41 B1 120.8(4)
F42 C42 C43 117.1(5)
F42 C42 C41 118.3(4)
C43 C42 C41 124.6(5)
F43 C43 C44 120.2(5)
F43 C43 C42 119.7(5)
C44 C43 C42 120.1(5)
F44 C44 C43 120.2(5)
F44 C44 C45 121.3(5)
C43 C44 C45 118.5(5)
F45 C45 C44 118.9(5)
F45 C45 C46 121.0(5)
C44 C45 C46 120.0(5)
F46 C46 C45 114.6(4)
F46 C46 C41 120.3(5)
C45 C46 C41 125.1(5)

loop_
_geom_bond_atom_site_label_1
_geom_bond_atom_site_label_2
_geom_bond_distance
P1 C1 1.796(5)
P1 C21 1.802(4)
P1 C11 1.812(5)
P1 H01 1.41(4)
B1 C41 1.635(7)
B1 C3 1.646(7)
B1 C2 1.658(7)
B1 C31 1.661(7)
C1 C2 1.528(6)
C1 H1A 0.9800
C1 H1B 0.9800
C2 H2A 0.9800
C2 H2B 0.9800
C3 H3A 0.9700
C3 H3B 0.9700
C3 H3C 0.9700
C11 C16 1.410(6)
C11 C12 1.411(6)
C12 C13 1.383(7)
C12 C17 1.512(7)
C13 C14 1.385(7)
C13 H13 0.9400
C14 C15 1.391(7)
C14 C18 1.510(7)
C15 C16 1.393(6)
C15 H15 0.9400
C16 C19 1.513(6)
C17 H17A 0.9700
C17 H17B 0.9700
C17 H17C 0.9700
C18 H18A 0.9700
C18 H18B 0.9700
C18 H18C 0.9700
C19 H19A 0.9700
C19 H19B 0.9700
C19 H19C 0.9700
C21 C26 1.403(6)
C21 C22 1.410(6)
C22 C23 1.399(6)
C22 C27 1.490(6)
C23 C24 1.371(7)
C23 H23 0.9400
C24 C25 1.372(7)
C24 C28 1.525(6)
C25 C26 1.390(6)
C25 H25 0.9400
C26 C29 1.508(7)
C27 H27A 0.9700
C27 H27B 0.9700
C27 H27C 0.9700
C28 H28A 0.9700
C28 H28B 0.9700
C28 H28C 0.9700
C29 H29A 0.9700
C29 H29B 0.9700
C29 H29C 0.9700
C31 C32 1.379(7)
C31 C36 1.384(7)
F32 C32 1.353(6)
C32 C33 1.372(7)
C33 F33 1.344(6)
C33 C34 1.358(9)
F34 C34 1.347(6)
C34 C35 1.375(8)
F35 C35 1.330(6)
C35 C36 1.384(7)
F36 C36 1.368(5)
C41 C46 1.379(6)
C41 C42 1.404(7)
F42 C42 1.356(6)
C42 C43 1.368(7)
C43 F43 1.348(6)
C43 C44 1.359(7)
F44 C44 1.344(6)
C44 C45 1.362(7)
F45 C45 1.355(5)
C45 C46 1.371(7)
F46 C46 1.359(5)

loop_
_geom_torsion_atom_site_label_1
_geom_torsion_atom_site_label_2
_geom_torsion_atom_site_label_3
_geom_torsion_atom_site_label_4
_geom_torsion
C21 P1 C1 C2 52.9(4)
C11 P1 C1 C2 -171.1(3)
P1 C1 C2 B1 -178.3(3)
C41 B1 C2 C1 -178.2(4)
C3 B1 C2 C1 64.7(5)
C31 B1 C2 C1 -58.9(5)
C1 P1 C11 C16 -9.1(5)
C21 P1 C11 C16 124.7(4)
C1 P1 C11 C12 164.5(4)
C21 P1 C11 C12 -61.6(4)
C16 C11 C12 C13 2.7(7)
P1 C11 C12 C13 -171.2(4)
C16 C11 C12 C17 -177.5(5)
P1 C11 C12 C17 8.6(6)
C11 C12 C13 C14 0.8(8)
C17 C12 C13 C14 -179.0(5)
C12 C13 C14 C15 -2.8(8)
C12 C13 C14 C18 176.6(5)
C13 C14 C15 C16 1.5(7)
C18 C14 C15 C16 -177.9(5)
C14 C15 C16 C11 1.8(7)
C14 C15 C16 C19 -175.7(5)
C12 C11 C16 C15 -3.9(7)
P1 C11 C16 C15 169.6(3)
C12 C11 C16 C19 173.3(4)
P1 C11 C16 C19 -13.2(7)
C1 P1 C21 C26 -101.0(4)
C11 P1 C21 C26 122.4(4)
C1 P1 C21 C22 75.9(4)
C11 P1 C21 C22 -60.6(4)
C26 C21 C22 C23 -1.4(7)
P1 C21 C22 C23 -178.3(4)
C26 C21 C22 C27 176.9(5)
P1 C21 C22 C27 0.0(7)
C21 C22 C23 C24 0.0(7)
C27 C22 C23 C24 -178.3(5)
C22 C23 C24 C25 1.1(8)
C22 C23 C24 C28 178.8(5)
C23 C24 C25 C26 -0.9(8)
C28 C24 C25 C26 -178.6(5)
C24 C25 C26 C21 -0.4(7)
C24 C25 C26 C29 178.0(5)
C22 C21 C26 C25 1.5(7)
P1 C21 C26 C25 178.4(3)
C22 C21 C26 C29 -176.8(5)
P1 C21 C26 C29 0.2(7)
C41 B1 C31 C32 -127.0(5)
C3 B1 C31 C32 -9.3(7)
C2 B1 C31 C32 109.8(6)
C41 B1 C31 C36 54.8(6)
C3 B1 C31 C36 172.5(4)
C2 B1 C31 C36 -68.4(5)
C36 C31 C32 F32 177.8(5)
B1 C31 C32 F32 -0.5(8)
C36 C31 C32 C33 -0.2(8)
B1 C31 C32 C33 -178.5(5)
F32 C32 C33 F33 0.3(9)
C31 C32 C33 F33 178.3(5)
F32 C32 C33 C34 -177.8(5)
C31 C32 C33 C34 0.3(10)
F33 C33 C34 F34 0.8(9)
C32 C33 C34 F34 178.9(5)
F33 C33 C34 C35 -178.1(5)
C32 C33 C34 C35 0.0(9)
F34 C34 C35 F35 -0.6(8)
C33 C34 C35 F35 178.3(5)
F34 C34 C35 C36 -179.2(5)
C33 C34 C35 C36 -0.3(9)
C32 C31 C36 F36 -179.9(4)
B1 C31 C36 F36 -1.5(7)
C32 C31 C36 C35 -0.1(7)
B1 C31 C36 C35 178.4(5)
F35 C35 C36 F36 1.6(7)
C34 C35 C36 F36 -179.9(5)
F35 C35 C36 C31 -178.2(5)
C34 C35 C36 C31 0.3(8)
C3 B1 C41 C46 106.4(6)
C2 B1 C41 C46 -12.2(7)
C31 B1 C41 C46 -130.1(5)
C3 B1 C41 C42 -67.6(6)
C2 B1 C41 C42 173.8(4)
C31 B1 C41 C42 55.9(6)
C46 C41 C42 F42 179.4(5)
B1 C41 C42 F42 -5.7(7)
C46 C41 C42 C43 -0.2(8)
B1 C41 C42 C43 174.7(5)
F42 C42 C43 F43 -0.2(8)
C41 C42 C43 F43 179.4(5)
F42 C42 C43 C44 179.2(5)
C41 C42 C43 C44 -1.2(9)
F43 C43 C44 F44 0.7(8)
C42 C43 C44 F44 -178.7(5)
F43 C43 C44 C45 -179.0(5)
C42 C43 C44 C45 1.6(8)
F44 C44 C45 F45 1.5(8)
C43 C44 C45 F45 -178.7(5)
F44 C44 C45 C46 179.6(5)
C43 C44 C45 C46 -0.6(8)
F45 C45 C46 F46 -2.7(7)
C44 C45 C46 F46 179.2(5)
F45 C45 C46 C41 177.2(5)
C44 C45 C46 C41 -0.8(8)
C42 C41 C46 F46 -178.9(4)
B1 C41 C46 F46 6.7(8)
C42 C41 C46 C45 1.2(7)
B1 C41 C46 C45 -173.3(5)
